data_2230182
loop_
_publ_author_name
'Demircan, Ayd\?in'
'\,Sahin, Ertan'
'Beyazova, G\"ozde'
'Karaaslan, Muhsin'
'H\"okelek, Tuncer'

_publ_section_title
;
 (3a<i>R</i>,4<i>S</i>,7<i>R</i>,7a<i>S</i>)-2-Phenyl-4-propyl-3a,4,7,7a-tetrahydro-1<i>H</i>-4,7-epithioisoindole-1,3-dione
 8-oxide
;
_journal_coeditor_code XU5179
_journal_issue 5
_journal_name_full 'Acta Crystallographica Section E'
_journal_page_first o1085
_journal_page_last o1086
_journal_paper_doi 10.1107/S1600536811012876
_journal_volume 67
_journal_year 2011
_chemical_formula_iupac 'C17 H17 N O3 S'
_chemical_formula_moiety 'C17 H17 N O3 S'
_chemical_formula_sum 'C17 H17 N O3 S'
_chemical_formula_weight 315.39
_chemical_name_systematic
;
(3a<i>R</i>,4<i>S</i>,7<i>R</i>,7a<i>S</i>)-2-Phenyl-4-propyl-\
3a,4,7,7a-tetrahydro-1<i>H</i>-4,7-epithioisoindole-1,3-dione 8-oxide
;
_space_group_IT_number 19
_symmetry_cell_setting orthorhombic
_symmetry_space_group_name_Hall 'P 2ac 2ab'
_symmetry_space_group_name_H-M 'P 21 21 21'
_atom_sites_solution_hydrogens geom
_atom_sites_solution_primary direct
_atom_sites_solution_secondary difmap
_audit_creation_method SHELXL-97
_cell_angle_alpha 90.00
_cell_angle_beta 90.00
_cell_angle_gamma 90.00
_cell_formula_units_Z 4
_cell_length_a 7.7712(3)
_cell_length_b 10.8413(3)
_cell_length_c 18.9762(4)
_cell_measurement_reflns_used 6907
_cell_measurement_temperature 294(2)
_cell_measurement_theta_max 26.41
_cell_measurement_theta_min 2.15
_cell_volume 1598.74(8)
_computing_cell_refinement 'CrystalClear (Rigaku/MSC, 2005)'
_computing_data_collection 'CrystalClear (Rigaku/MSC, 2005)'
_computing_data_reduction 'CrystalClear (Rigaku/MSC, 2005)'
_computing_molecular_graphics 'ORTEP-3 for Windows (Farrugia, 1997)'
_computing_publication_material 'WinGX (Farrugia, 1999) and PLATON (Spek, 2009)'
_computing_structure_refinement 'SHELXL97 (Sheldrick, 2008)'
_computing_structure_solution 'SHELXS97 (Sheldrick, 2008)'
_diffrn_ambient_temperature 294(2)
_diffrn_measured_fraction_theta_full 0.999
_diffrn_measured_fraction_theta_max 0.999
_diffrn_measurement_device_type 'Rigaku R-AXIS RAPID-S'
_diffrn_measurement_method \w
_diffrn_radiation_monochromator graphite
_diffrn_radiation_source 'fine-focus sealed tube'
_diffrn_radiation_type MoK\a
_diffrn_radiation_wavelength 0.71073
_diffrn_reflns_av_R_equivalents 0.0879
_diffrn_reflns_av_sigmaI/netI 0.0435
_diffrn_reflns_limit_h_max 9
_diffrn_reflns_limit_h_min -9
_diffrn_reflns_limit_k_max 13
_diffrn_reflns_limit_k_min -13
_diffrn_reflns_limit_l_max 23
_diffrn_reflns_limit_l_min -23
_diffrn_reflns_number 34450
_diffrn_reflns_theta_full 26.41
_diffrn_reflns_theta_max 26.41
_diffrn_reflns_theta_min 2.15
_diffrn_standards_number 0
_exptl_absorpt_coefficient_mu 0.214
_exptl_absorpt_correction_T_max 0.865
_exptl_absorpt_correction_T_min 0.807
_exptl_absorpt_correction_type multi-scan
_exptl_absorpt_process_details '(Blessing, 1995)'
_exptl_crystal_colour colorless
_exptl_crystal_density_diffrn 1.310
_exptl_crystal_density_method 'not measured'
_exptl_crystal_description block
_exptl_crystal_F_000 664
_exptl_crystal_size_max 0.30
_exptl_crystal_size_mid 0.25
_exptl_crystal_size_min 0.20
_refine_diff_density_max 0.196
_refine_diff_density_min -0.220
_refine_ls_abs_structure_details 'Flack (1983), 1379 Friedel pairs'
_refine_ls_abs_structure_Flack 0.37(9)
_refine_ls_extinction_coef 0.018(2)
_refine_ls_extinction_expression Fc^*^=kFc[1+0.001xFc^2^\l^3^/sin(2\q)]^-1/4^
_refine_ls_extinction_method 'SHELXL97 (Sheldrick, 2008)'
_refine_ls_goodness_of_fit_ref 1.076
_refine_ls_hydrogen_treatment mixed
_refine_ls_matrix_type full
_refine_ls_number_parameters 210
_refine_ls_number_reflns 3279
_refine_ls_number_restraints 0
_refine_ls_restrained_S_all 1.076
_refine_ls_R_factor_all 0.0599
_refine_ls_R_factor_gt 0.0473
_refine_ls_shift/su_max 0.000
_refine_ls_shift/su_mean 0.000
_refine_ls_structure_factor_coef Fsqd
_refine_ls_weighting_details 'calc w=1/[\s^2^(Fo^2^)+(0.0453P)^2^+0.1086P] where P=(Fo^2^+2Fc^2^)/3'
_refine_ls_weighting_scheme calc
_refine_ls_wR_factor_gt 0.1024
_refine_ls_wR_factor_ref 0.1075
_reflns_number_gt 2686
_reflns_number_total 3279
_reflns_threshold_expression I>2\s(I)
_cod_data_source_file xu5179.cif
_cod_data_source_block I
_cod_database_code 2230182
_cod_database_fobs_code 2230182

loop_
_symmetry_equiv_pos_as_xyz
'x, y, z'
'-x+1/2, -y, z+1/2'
'x+1/2, -y+1/2, -z'
'-x, y+1/2, -z+1/2'

loop_
_atom_site_type_symbol
_atom_site_label
_atom_site_fract_x
_atom_site_fract_y
_atom_site_fract_z
_atom_site_U_iso_or_equiv
_atom_site_adp_type
_atom_site_calc_flag
_atom_site_refinement_flags
_atom_site_occupancy
_atom_site_disorder_assembly
_atom_site_disorder_group
O O1 -0.0424(3) 0.0571(2) 0.16742(11) 0.0742(6) Uani d . 1 . .
O O2 0.3289(2) 0.35385(18) 0.09320(10) 0.0708(6) Uani d . 1 . .
O O3 -0.3050(2) 0.40176(16) 0.00144(9) 0.0633(5) Uani d . 1 . .
C C1 0.0032(3) 0.1488(3) 0.13751(14) 0.0553(6) Uani d . 1 . .
N N2 0.1690(3) 0.1987(2) 0.14224(10) 0.0528(5) Uani d . 1 . .
C C3 0.1923(3) 0.3011(2) 0.10005(12) 0.0526(6) Uani d . 1 . .
C C3A 0.0230(3) 0.3335(2) 0.06695(13) 0.0488(6) Uani d . 1 . .
H H3A 0.0324 0.3349 0.0155 0.059 Uiso calc R 1 . .
C C4 -0.0495(3) 0.4576(2) 0.09505(13) 0.0541(6) Uani d . 1 . .
C C5 -0.0650(4) 0.4517(3) 0.17396(15) 0.0654(8) Uani d . 1 . .
H H5 -0.003(3) 0.503(2) 0.2053(14) 0.060(8) Uiso d . 1 . .
C C6 -0.1750(4) 0.3652(3) 0.19369(15) 0.0659(8) Uani d . 1 . .
H H6 -0.216(4) 0.346(3) 0.2393(16) 0.083(9) Uiso d . 1 . .
C C7 -0.2475(3) 0.2998(2) 0.13186(13) 0.0578(7) Uani d . 1 . .
H H7 -0.3499 0.2498 0.1414 0.069 Uiso calc R 1 . .
C C7A -0.1015(3) 0.2327(2) 0.09100(12) 0.0509(6) Uani d . 1 . .
H H7A -0.1479 0.1875 0.0505 0.061 Uiso calc R 1 . .
S S8 -0.28413(8) 0.43745(6) 0.07643(3) 0.0564(2) Uani d . 1 . .
C C9 0.0304(4) 0.5709(3) 0.06204(17) 0.0716(8) Uani d . 1 . .
H H9A 0.1537 0.5675 0.0698 0.086 Uiso calc R 1 . .
H H9B 0.0113 0.5671 0.0116 0.086 Uiso calc R 1 . .
C C10 -0.0343(5) 0.6940(3) 0.0883(2) 0.1081(13) Uani d . 1 . .
H H10A -0.1584 0.6967 0.0831 0.130 Uiso calc R 1 . .
H H10B -0.0081 0.7014 0.1381 0.130 Uiso calc R 1 . .
C C11 0.0429(8) 0.8016(4) 0.0500(3) 0.176(3) Uani d . 1 . .
H H11A -0.0063 0.8768 0.0675 0.264 Uiso calc R 1 . .
H H11B 0.0192 0.7943 0.0005 0.264 Uiso calc R 1 . .
H H11C 0.1650 0.8026 0.0574 0.264 Uiso calc R 1 . .
C C12 0.3072(3) 0.1422(2) 0.18063(14) 0.0580(7) Uani d . 1 . .
C C13 0.3496(4) 0.1844(3) 0.24562(15) 0.0729(9) Uani d . 1 . .
H H13 0.2888 0.2488 0.2663 0.087 Uiso calc R 1 . .
C C14 0.4881(5) 0.1281(4) 0.2808(2) 0.0951(12) Uani d . 1 . .
H H14 0.5197 0.1554 0.3255 0.114 Uiso calc R 1 . .
C C15 0.5753(5) 0.0350(4) 0.2504(3) 0.1005(14) Uani d . 1 . .
H H15 0.6669 -0.0010 0.2743 0.121 Uiso calc R 1 . .
C C16 0.5321(5) -0.0070(4) 0.1856(2) 0.0974(12) Uani d . 1 . .
H H16 0.5939 -0.0710 0.1651 0.117 Uiso calc R 1 . .
C C17 0.3949(4) 0.0460(3) 0.15000(16) 0.0732(8) Uani d . 1 . .
H H17 0.3626 0.0168 0.1059 0.088 Uiso calc R 1 . .

loop_
_atom_site_aniso_label
_atom_site_aniso_U_11
_atom_site_aniso_U_22
_atom_site_aniso_U_33
_atom_site_aniso_U_12
_atom_site_aniso_U_13
_atom_site_aniso_U_23
O1 0.0578(11) 0.0808(14) 0.0841(14) -0.0097(11) -0.0041(10) 0.0270(12)
O2 0.0467(10) 0.0775(13) 0.0883(14) -0.0098(9) 0.0005(9) 0.0129(11)
O3 0.0654(12) 0.0712(12) 0.0533(10) 0.0027(10) -0.0088(9) -0.0030(9)
C1 0.0522(15) 0.0627(17) 0.0509(14) -0.0031(12) 0.0019(12) 0.0021(13)
N2 0.0457(11) 0.0591(12) 0.0537(12) -0.0010(9) -0.0012(9) 0.0057(10)
C3 0.0486(15) 0.0587(14) 0.0506(13) 0.0003(13) 0.0024(11) -0.0015(11)
C3A 0.0463(13) 0.0526(14) 0.0476(13) 0.0001(10) 0.0013(11) 0.0006(11)
C4 0.0499(14) 0.0552(15) 0.0573(15) -0.0011(12) 0.0010(12) -0.0058(12)
C5 0.0577(16) 0.081(2) 0.0572(16) 0.0093(16) -0.0064(14) -0.0204(15)
C6 0.0559(17) 0.090(2) 0.0521(16) 0.0140(16) 0.0059(13) -0.0032(15)
C7 0.0482(15) 0.0675(16) 0.0578(15) -0.0004(12) 0.0037(12) 0.0069(13)
C7A 0.0458(13) 0.0571(14) 0.0499(14) -0.0020(11) -0.0026(11) 0.0012(11)
S8 0.0511(4) 0.0604(4) 0.0576(4) 0.0037(3) -0.0014(3) -0.0029(3)
C9 0.0703(18) 0.0600(17) 0.084(2) -0.0091(15) 0.0010(15) -0.0013(16)
C10 0.111(3) 0.0577(19) 0.156(4) -0.0059(19) 0.021(3) -0.007(2)
C11 0.196(6) 0.061(3) 0.272(7) -0.023(3) 0.070(5) 0.004(3)
C12 0.0467(14) 0.0694(17) 0.0579(15) -0.0037(13) -0.0035(12) 0.0137(13)
C13 0.0675(18) 0.090(2) 0.0611(17) -0.0115(17) -0.0119(14) 0.0085(15)
C14 0.081(3) 0.129(3) 0.075(2) -0.035(2) -0.026(2) 0.033(2)
C15 0.062(2) 0.127(4) 0.112(3) 0.000(2) -0.017(2) 0.057(3)
C16 0.076(2) 0.113(3) 0.103(3) 0.025(2) -0.004(2) 0.027(2)
C17 0.0665(18) 0.079(2) 0.0737(19) 0.0133(17) -0.0027(15) 0.0094(17)

loop_
_atom_type_symbol
_atom_type_description
_atom_type_scat_dispersion_real
_atom_type_scat_dispersion_imag
_atom_type_scat_source
C C 0.0033 0.0016 'International Tables Vol C Tables 4.2.6.8 and 6.1.1.4'
H H 0.0000 0.0000 'International Tables Vol C Tables 4.2.6.8 and 6.1.1.4'
N N 0.0061 0.0033 'International Tables Vol C Tables 4.2.6.8 and 6.1.1.4'
O O 0.0106 0.0060 'International Tables Vol C Tables 4.2.6.8 and 6.1.1.4'
S S 0.1246 0.1234 'International Tables Vol C Tables 4.2.6.8 and 6.1.1.4'

loop_
_geom_angle_atom_site_label_1
_geom_angle_atom_site_label_2
_geom_angle_atom_site_label_3
_geom_angle_site_symmetry_1
_geom_angle_site_symmetry_3
_geom_angle
_geom_angle_publ_flag
O1 C1 N2 . . 124.2(2) ?
O1 C1 C7A . . 128.2(2) ?
N2 C1 C7A . . 107.5(2) ?
C1 N2 C12 . . 123.8(2) ?
C3 N2 C1 . . 113.2(2) ?
C3 N2 C12 . . 122.7(2) ?
O2 C3 N2 . . 123.8(2) ?
O2 C3 C3A . . 127.8(2) ?
N2 C3 C3A . . 108.4(2) ?
C3 C3A C4 . . 112.2(2) ?
C3 C3A C7A . . 105.22(19) ?
C3 C3A H3A . . 110.8 ?
C4 C3A H3A . . 110.8 ?
C7A C3A C4 . . 106.71(19) ?
C7A C3A H3A . . 110.8 ?
C3A C4 S8 . . 100.79(16) ?
C5 C4 S8 . . 96.01(18) ?
C5 C4 C3A . . 109.5(2) ?
C5 C4 C9 . . 118.7(2) ?
C9 C4 S8 . . 114.65(19) ?
C9 C4 C3A . . 114.4(2) ?
C4 C5 H5 . . 124.0(16) ?
C6 C5 C4 . . 111.4(3) ?
C6 C5 H5 . . 124.7(15) ?
C5 C6 C7 . . 111.1(3) ?
C5 C6 H6 . . 129.2(19) ?
C7 C6 H6 . . 119.5(19) ?
S8 C7 H7 . . 115.3 ?
C6 C7 S8 . . 97.05(19) ?
C6 C7 C7A . . 110.0(2) ?
C6 C7 H7 . . 115.3 ?
C7A C7 S8 . . 101.92(16) ?
C7A C7 H7 . . 115.3 ?
C1 C7A C3A . . 105.4(2) ?
C1 C7A C7 . . 112.6(2) ?
C1 C7A H7A . . 110.9 ?
C3A C7A C7 . . 106.0(2) ?
C3A C7A H7A . . 110.9 ?
C7 C7A H7A . . 110.9 ?
O3 S8 C4 . . 108.56(11) ?
O3 S8 C7 . . 110.62(11) ?
C7 S8 C4 . . 80.60(11) ?
C4 C9 H9A . . 108.2 ?
C4 C9 H9B . . 108.2 ?
C10 C9 C4 . . 116.4(3) ?
C10 C9 H9A . . 108.2 ?
C10 C9 H9B . . 108.2 ?
H9A C9 H9B . . 107.3 ?
C9 C10 H10A . . 108.9 ?
C9 C10 H10B . . 108.9 ?
C11 C10 C9 . . 113.2(3) ?
C11 C10 H10A . . 108.9 ?
C11 C10 H10B . . 108.9 ?
H10A C10 H10B . . 107.7 ?
C10 C11 H11A . . 109.5 ?
C10 C11 H11B . . 109.5 ?
C10 C11 H11C . . 109.5 ?
H11A C11 H11B . . 109.5 ?
H11A C11 H11C . . 109.5 ?
H11B C11 H11C . . 109.5 ?
C13 C12 N2 . . 120.0(3) ?
C13 C12 C17 . . 121.3(3) ?
C17 C12 N2 . . 118.7(2) ?
C12 C13 C14 . . 118.2(3) ?
C12 C13 H13 . . 120.9 ?
C14 C13 H13 . . 120.9 ?
C13 C14 H14 . . 119.8 ?
C15 C14 C13 . . 120.4(4) ?
C15 C14 H14 . . 119.8 ?
C14 C15 C16 . . 121.2(4) ?
C14 C15 H15 . . 119.4 ?
C16 C15 H15 . . 119.4 ?
C15 C16 C17 . . 119.6(4) ?
C15 C16 H16 . . 120.2 ?
C17 C16 H16 . . 120.2 ?
C12 C17 C16 . . 119.3(3) ?
C12 C17 H17 . . 120.3 ?
C16 C17 H17 . . 120.3 ?

loop_
_geom_bond_atom_site_label_1
_geom_bond_atom_site_label_2
_geom_bond_site_symmetry_2
_geom_bond_distance
_geom_bond_publ_flag
O1 C1 . 1.198(3) ?
O2 C3 . 1.213(3) ?
C1 C7A . 1.506(3) ?
N2 C1 . 1.401(3) ?
N2 C3 . 1.380(3) ?
N2 C12 . 1.435(3) ?
C3A C3 . 1.500(3) ?
C3A C4 . 1.553(3) ?
C3A C7A . 1.529(3) ?
C3A H3A . 0.9800 ?
C4 C5 . 1.504(4) ?
C4 C9 . 1.511(4) ?
C5 H5 . 0.95(3) ?
C6 C5 . 1.323(5) ?
C6 H6 . 0.95(3) ?
C7 C6 . 1.482(4) ?
C7 C7A . 1.555(3) ?
C7 H7 . 0.9800 ?
C7A H7A . 0.9800 ?
S8 O3 . 1.4836(18) ?
S8 C4 . 1.871(3) ?
S8 C7 . 1.848(3) ?
C9 C10 . 1.511(4) ?
C9 H9A . 0.9700 ?
C9 H9B . 0.9700 ?
C10 C11 . 1.500(6) ?
C10 H10A . 0.9700 ?
C10 H10B . 0.9700 ?
C11 H11A . 0.9600 ?
C11 H11B . 0.9600 ?
C11 H11C . 0.9600 ?
C12 C13 . 1.356(4) ?
C12 C17 . 1.375(4) ?
C13 C14 . 1.406(5) ?
C13 H13 . 0.9300 ?
C14 H14 . 0.9300 ?
C15 C14 . 1.346(5) ?
C15 C16 . 1.353(6) ?
C15 H15 . 0.9300 ?
C16 H16 . 0.9300 ?
C17 C16 . 1.387(4) ?
C17 H17 . 0.9300 ?

loop_
_geom_hbond_atom_site_label_D
_geom_hbond_atom_site_label_H
_geom_hbond_atom_site_label_A
_geom_hbond_site_symmetry_A
_geom_hbond_distance_DH
_geom_hbond_distance_HA
_geom_hbond_distance_DA
_geom_hbond_angle_DHA
_geom_hbond_publ_flag
C5 H5 O1 4_555 0.95(2) 2.51(3) 3.326(4) 144(2) yes
C17 H17 O3 3_555 0.93 2.57 3.315(3) 137 yes
C7 H7 Cg1 1_455 0.98 2.77 3.693(3) 157 yes

loop_
_geom_torsion_atom_site_label_1
_geom_torsion_atom_site_label_2
_geom_torsion_atom_site_label_3
_geom_torsion_atom_site_label_4
_geom_torsion_site_symmetry_1
_geom_torsion_site_symmetry_2
_geom_torsion_site_symmetry_3
_geom_torsion_site_symmetry_4
_geom_torsion
_geom_torsion_publ_flag
O1 C1 C7A C3A . . . . -179.5(3) ?
O1 C1 C7A C7 . . . . 65.4(4) ?
N2 C1 C7A C3A . . . . 2.2(3) ?
N2 C1 C7A C7 . . . . -112.9(2) ?
C3 N2 C1 O1 . . . . 176.9(3) ?
C3 N2 C1 C7A . . . . -4.8(3) ?
C12 N2 C1 O1 . . . . 3.5(4) ?
C12 N2 C1 C7A . . . . -178.1(2) ?
C1 N2 C3 O2 . . . . -175.5(2) ?
C1 N2 C3 C3A . . . . 5.3(3) ?
C12 N2 C3 O2 . . . . -2.1(4) ?
C12 N2 C3 C3A . . . . 178.8(2) ?
C1 N2 C12 C13 . . . . -100.8(3) ?
C1 N2 C12 C17 . . . . 79.6(3) ?
C3 N2 C12 C13 . . . . 86.5(3) ?
C3 N2 C12 C17 . . . . -93.1(3) ?
C4 C3A C3 O2 . . . . -67.0(3) ?
C4 C3A C3 N2 . . . . 112.1(2) ?
C7A C3A C3 O2 . . . . 177.3(2) ?
C7A C3A C3 N2 . . . . -3.5(3) ?
C3 C3A C4 S8 . . . . -156.84(17) ?
C3 C3A C4 C5 . . . . -56.4(3) ?
C3 C3A C4 C9 . . . . 79.6(3) ?
C7A C3A C4 S8 . . . . -42.1(2) ?
C7A C3A C4 C5 . . . . 58.3(3) ?
C7A C3A C4 C9 . . . . -165.7(2) ?
C3 C3A C7A C1 . . . . 0.7(3) ?
C3 C3A C7A C7 . . . . 120.3(2) ?
C4 C3A C7A C1 . . . . -118.6(2) ?
C4 C3A C7A C7 . . . . 1.0(3) ?
S8 C4 C5 C6 . . . . 41.1(3) ?
C3A C4 C5 C6 . . . . -62.6(3) ?
C9 C4 C5 C6 . . . . 163.5(3) ?
S8 C4 C9 C10 . . . . 65.0(3) ?
C3A C4 C9 C10 . . . . -179.3(3) ?
C5 C4 C9 C10 . . . . -47.5(4) ?
C7 C6 C5 C4 . . . . 0.7(3) ?
S8 C7 C6 C5 . . . . -42.9(3) ?
C7A C7 C6 C5 . . . . 62.5(3) ?
S8 C7 C7A C1 . . . . 156.02(18) ?
S8 C7 C7A C3A . . . . 41.3(2) ?
C6 C7 C7A C1 . . . . 53.9(3) ?
C6 C7 C7A C3A . . . . -60.8(3) ?
O3 S8 C4 C3A . . . . -51.85(18) ?
O3 S8 C4 C5 . . . . -163.06(17) ?
O3 S8 C4 C9 . . . . 71.5(2) ?
C7 S8 C4 C3A . . . . 56.87(16) ?
C7 S8 C4 C5 . . . . -54.33(18) ?
C7 S8 C4 C9 . . . . -179.8(2) ?
O3 S8 C7 C6 . . . . 161.81(16) ?
C4 S8 C7 C6 . . . . 55.41(17) ?
O3 S8 C7 C7A . . . . 49.62(19) ?
C4 S8 C7 C7A . . . . -56.78(16) ?
C4 C9 C10 C11 . . . . -176.4(4) ?
N2 C12 C13 C14 . . . . -178.7(3) ?
C17 C12 C13 C14 . . . . 0.9(4) ?
N2 C12 C17 C16 . . . . 178.1(3) ?
C13 C12 C17 C16 . . . . -1.5(4) ?
C12 C13 C14 C15 . . . . 0.0(5) ?
C16 C15 C14 C13 . . . . -0.2(6) ?
C14 C15 C16 C17 . . . . -0.4(6) ?
C12 C17 C16 C15 . . . . 1.3(5) ?
